data_1511911
loop_
_publ_author_name
'Tombe, Rihoko'
'Kurahashi, Takuya'
'Matsubara, Seijiro'

_publ_section_title
;
 Nickel-catalyzed cycloaddition of vinylcyclopropanes to imines.
;
_journal_issue 8
_journal_name_full 'Organic letters'
_journal_page_first 1791
_journal_page_last 1793
_journal_paper_doi 10.1021/ol4005068
_journal_volume 15
_journal_year 2013
_chemical_formula_sum 'C23 H25 N O6 S'
_chemical_formula_weight 443.50
_chemical_name_systematic
; 
 ? 
;
_space_group_IT_number 2
_symmetry_cell_setting triclinic
_symmetry_space_group_name_Hall '-P 1'
_symmetry_space_group_name_H-M 'P -1'
_atom_sites_solution_hydrogens geom
_atom_sites_solution_primary direct
_atom_sites_solution_secondary difmap
_audit_creation_method SHELXL-97
_cell_angle_alpha 67.948(3)
_cell_angle_beta 89.908(3)
_cell_angle_gamma 88.178(3)
_cell_formula_units_Z 2
_cell_length_a 9.4740(18)
_cell_length_b 10.2346(19)
_cell_length_c 12.862(2)
_cell_measurement_reflns_used 4276
_cell_measurement_temperature 298(2)
_cell_measurement_theta_max 0.00
_cell_measurement_theta_min 0.00
_cell_volume 1155.2(4)
_computing_cell_refinement 'Bruker SMART'
_computing_data_collection 'Bruker SMART'
_computing_data_reduction 'Bruker SAINT'
_computing_molecular_graphics 'Bruker SHELXTL'
_computing_publication_material 'Bruker SHELXTL'
_computing_structure_refinement 'SHELXL-97 (Sheldrick, 1997)'
_computing_structure_solution 'SHELXS-97 (Sheldrick, 1990)'
_diffrn_ambient_temperature 298(2)
_diffrn_measured_fraction_theta_full 0.956
_diffrn_measured_fraction_theta_max 0.956
_diffrn_measurement_device_type 'CCD area detector'
_diffrn_measurement_method 'phi and omega scans'
_diffrn_radiation_monochromator graphite
_diffrn_radiation_source 'fine-focus sealed tube'
_diffrn_radiation_type MoK\a
_diffrn_radiation_wavelength 0.71073
_diffrn_reflns_av_R_equivalents 0.0267
_diffrn_reflns_av_sigmaI/netI 0.0453
_diffrn_reflns_limit_h_max 9
_diffrn_reflns_limit_h_min -12
_diffrn_reflns_limit_k_max 12
_diffrn_reflns_limit_k_min -13
_diffrn_reflns_limit_l_max 16
_diffrn_reflns_limit_l_min -13
_diffrn_reflns_number 6857
_diffrn_reflns_theta_full 27.02
_diffrn_reflns_theta_max 27.02
_diffrn_reflns_theta_min 1.71
_exptl_absorpt_coefficient_mu 0.178
_exptl_absorpt_correction_T_max 0.9947
_exptl_absorpt_correction_T_min 0.9824
_exptl_absorpt_correction_type none
_exptl_crystal_colour colorless
_exptl_crystal_density_diffrn 1.275
_exptl_crystal_density_method 'not measured'
_exptl_crystal_description column
_exptl_crystal_F_000 468
_exptl_crystal_size_max 0.10
_exptl_crystal_size_mid 0.06
_exptl_crystal_size_min 0.03
_refine_diff_density_max 0.633
_refine_diff_density_min -0.302
_refine_diff_density_rms 0.081
_refine_ls_extinction_method none
_refine_ls_goodness_of_fit_ref 1.133
_refine_ls_hydrogen_treatment constr
_refine_ls_matrix_type full
_refine_ls_number_parameters 253
_refine_ls_number_reflns 4832
_refine_ls_number_restraints 0
_refine_ls_restrained_S_all 1.133
_refine_ls_R_factor_all 0.0775
_refine_ls_R_factor_gt 0.0726
_refine_ls_shift/su_max 0.000
_refine_ls_shift/su_mean 0.000
_refine_ls_structure_factor_coef Fsqd
_refine_ls_weighting_details 'calc w=1/[\s^2^(Fo^2^)+(0.1263P)^2^+0.9532P] where P=(Fo^2^+2Fc^2^)/3'
_refine_ls_weighting_scheme calc
_refine_ls_wR_factor_gt 0.2468
_refine_ls_wR_factor_ref 0.2506
_reflns_number_gt 4200
_reflns_number_total 4832
_reflns_threshold_expression >2sigma(I)
_cod_data_source_file ol4005068_si_002.cif
_cod_data_source_block 3aa
_cod_depositor_comments
;
The following automatic conversions were performed:

'_symmetry_cell_setting' value 'Triclinic' changed to 'triclinic'
according to /home/saulius/struct/CIF-dictionaries/cif_core.dic
dictionary named 'cif_core.dic' version 2.4.2 from 2011-04-26.

Automatic conversion script
Id: cif_fix_values 1891 2012-01-12 08:04:46Z andrius 
;
_cod_original_sg_symbol_H-M P-1
_cod_database_code 1511911

loop_
_symmetry_equiv_pos_as_xyz
'x, y, z'
'-x, -y, -z'

loop_
_atom_site_label
_atom_site_type_symbol
_atom_site_fract_x
_atom_site_fract_y
_atom_site_fract_z
_atom_site_U_iso_or_equiv
_atom_site_adp_type
_atom_site_occupancy
_atom_site_symmetry_multiplicity
_atom_site_calc_flag
_atom_site_refinement_flags
C1 C 0.57615(15) -0.15030(12) 0.36622(12) 0.0467(7) Uani 1 1 d G
C2 C 0.5439(2) -0.18876(15) 0.47906(12) 0.0604(9) Uani 1 1 d G
H2 H 0.5873 -0.1450 0.5216 0.072 Uiso 1 1 calc R
C3 C 0.4467(2) -0.29257(16) 0.52832(15) 0.0779(12) Uani 1 1 d G
H3 H 0.4251 -0.3183 0.6038 0.093 Uiso 1 1 calc R
C4 C 0.3819(2) -0.35792(15) 0.46474(17) 0.0817(13) Uani 1 1 d G
H4 H 0.3169 -0.4274 0.4977 0.098 Uiso 1 1 calc R
C5 C 0.4141(2) -0.31946(15) 0.35190(17) 0.0755(12) Uani 1 1 d G
H5 H 0.3708 -0.3632 0.3094 0.091 Uiso 1 1 calc R
C6 C 0.5113(2) -0.21565(13) 0.30264(14) 0.0577(8) Uani 1 1 d G
H6 H 0.5329 -0.1899 0.2271 0.069 Uiso 1 1 calc R
C7 C 0.65318(14) 0.33255(12) 0.10155(12) 0.0472(7) Uani 1 1 d G
C8 C 0.6518(2) 0.40737(15) -0.01297(12) 0.0591(9) Uani 1 1 d G
H8 H 0.5968 0.3795 -0.0603 0.071 Uiso 1 1 calc R
C9 C 0.7360(2) 0.52724(14) -0.05677(14) 0.0702(11) Uani 1 1 d G
H9 H 0.7397 0.5755 -0.1340 0.084 Uiso 1 1 calc R
C10 C 0.81281(19) 0.57400(13) 0.01297(16) 0.0647(10) Uani 1 1 d G
C11 C 0.8111(2) 0.49460(15) 0.12967(16) 0.0660(10) Uani 1 1 d G
H11 H 0.8638 0.5232 0.1778 0.079 Uiso 1 1 calc R
C12 C 0.73251(18) 0.37556(13) 0.17308(13) 0.0566(8) Uani 1 1 d G
H12 H 0.7325 0.3241 0.2500 0.068 Uiso 1 1 calc R
C13 C 0.8972(5) 0.7040(4) -0.0356(5) 0.0887(15) Uani 1 1 d .
H13A H 0.9445 0.7038 -0.1016 0.133 Uiso 1 1 calc R
H13B H 0.9658 0.7057 0.0186 0.133 Uiso 1 1 calc R
H13C H 0.8353 0.7860 -0.0551 0.133 Uiso 1 1 calc R
C14 C 0.7731(6) 0.1088(6) -0.0837(4) 0.0835(13) Uani 1 1 d .
H14A H 0.8445 0.1706 -0.0874 0.100 Uiso 1 1 calc R
H14B H 0.7379 0.1026 -0.1491 0.100 Uiso 1 1 calc R
C15 C 0.7218(4) 0.0301(5) 0.0141(4) 0.0649(10) Uani 1 1 d .
H15 H 0.6504 -0.0309 0.0159 0.078 Uiso 1 1 calc R
C16 C 0.7728(3) 0.0344(4) 0.1217(3) 0.0486(7) Uani 1 1 d .
H16 H 0.8370 0.1124 0.1068 0.058 Uiso 1 1 calc R
C17 C 0.8473(3) -0.1039(4) 0.1961(3) 0.0519(8) Uani 1 1 d .
H17A H 0.9451 -0.1073 0.1744 0.062 Uiso 1 1 calc R
H17B H 0.8002 -0.1844 0.1915 0.062 Uiso 1 1 calc R
C18 C 0.8373(3) -0.1023(3) 0.3143(3) 0.0450(7) Uani 1 1 d .
C19 C 0.6864(3) -0.0394(3) 0.3170(3) 0.0427(6) Uani 1 1 d .
H19 H 0.6883 0.0227 0.3593 0.051 Uiso 1 1 calc R
C20 C 0.9487(3) -0.0058(3) 0.3306(3) 0.0483(7) Uani 1 1 d .
C21 C 1.1940(4) 0.0110(5) 0.3528(4) 0.0721(11) Uani 1 1 d .
H21A H 1.1936 0.1060 0.2987 0.108 Uiso 1 1 calc R
H21B H 1.2808 -0.0371 0.3478 0.108 Uiso 1 1 calc R
H21C H 1.1855 0.0123 0.4268 0.108 Uiso 1 1 calc R
C22 C 0.8619(3) -0.2492(3) 0.4050(3) 0.0512(8) Uani 1 1 d .
C23 C 0.9037(7) -0.3686(5) 0.5996(4) 0.0928(16) Uani 1 1 d .
H23A H 0.8185 -0.4204 0.6184 0.139 Uiso 1 1 calc R
H23B H 0.9338 -0.3465 0.6622 0.139 Uiso 1 1 calc R
H23C H 0.9762 -0.4247 0.5822 0.139 Uiso 1 1 calc R
N1 N 0.6596(3) 0.0459(3) 0.1968(2) 0.0447(6) Uani 1 1 d .
O1 O 0.4631(3) 0.1788(3) 0.0688(3) 0.0684(8) Uani 1 1 d .
O2 O 0.4844(3) 0.1823(3) 0.2585(2) 0.0600(7) Uani 1 1 d .
O3 O 0.8646(4) -0.3567(3) 0.3887(3) 0.0772(9) Uani 1 1 d .
O4 O 0.8778(3) -0.2394(3) 0.5035(2) 0.0612(6) Uani 1 1 d .
O5 O 0.9248(3) 0.1043(3) 0.3394(3) 0.0677(8) Uani 1 1 d .
O6 O 1.0764(2) -0.0616(3) 0.3303(2) 0.0594(6) Uani 1 1 d .
S1 S 0.55002(7) 0.18221(8) 0.15824(7) 0.0471(3) Uani 1 1 d .

loop_
_atom_site_aniso_label
_atom_site_aniso_U_11
_atom_site_aniso_U_22
_atom_site_aniso_U_33
_atom_site_aniso_U_23
_atom_site_aniso_U_13
_atom_site_aniso_U_12
C1 0.0366(14) 0.0434(15) 0.0575(18) -0.0161(13) 0.0044(13) -0.0004(12)
C2 0.0496(18) 0.067(2) 0.062(2) -0.0205(17) 0.0093(16) -0.0027(16)
C3 0.073(3) 0.079(3) 0.067(3) -0.009(2) 0.018(2) -0.013(2)
C4 0.067(3) 0.062(2) 0.099(3) -0.008(2) 0.016(2) -0.021(2)
C5 0.071(3) 0.060(2) 0.090(3) -0.021(2) -0.002(2) -0.023(2)
C6 0.0541(19) 0.0531(18) 0.063(2) -0.0183(16) 0.0007(16) -0.0114(15)
C7 0.0406(15) 0.0385(14) 0.0587(18) -0.0139(13) 0.0047(13) 0.0004(12)
C8 0.067(2) 0.0503(18) 0.054(2) -0.0135(15) 0.0005(16) 0.0003(16)
C9 0.080(3) 0.0500(19) 0.066(2) -0.0057(17) 0.018(2) 0.0018(18)
C10 0.054(2) 0.0401(17) 0.092(3) -0.0164(17) 0.0152(19) -0.0006(14)
C11 0.058(2) 0.054(2) 0.085(3) -0.0251(19) -0.0021(19) -0.0078(16)
C12 0.0536(19) 0.0503(18) 0.063(2) -0.0179(15) 0.0019(16) -0.0055(15)
C13 0.082(3) 0.049(2) 0.122(4) -0.016(2) 0.027(3) -0.013(2)
C14 0.085(3) 0.112(4) 0.056(2) -0.036(2) -0.001(2) 0.020(3)
C15 0.056(2) 0.080(3) 0.071(2) -0.043(2) -0.0080(18) 0.0084(18)
C16 0.0397(15) 0.0554(17) 0.0546(18) -0.0253(14) 0.0044(13) -0.0001(13)
C17 0.0406(15) 0.0591(19) 0.063(2) -0.0320(16) 0.0000(14) 0.0065(14)
C18 0.0350(14) 0.0444(15) 0.0583(18) -0.0226(13) -0.0005(12) 0.0012(12)
C19 0.0356(14) 0.0414(14) 0.0525(17) -0.0192(12) 0.0022(12) -0.0011(11)
C20 0.0397(15) 0.0490(17) 0.0549(18) -0.0181(14) -0.0018(13) -0.0029(13)
C21 0.0383(17) 0.087(3) 0.097(3) -0.041(3) -0.0021(18) -0.0102(18)
C22 0.0395(15) 0.0471(17) 0.067(2) -0.0214(15) -0.0024(14) 0.0034(13)
C23 0.129(5) 0.060(2) 0.073(3) -0.005(2) -0.021(3) 0.006(3)
N1 0.0376(12) 0.0420(13) 0.0526(15) -0.0158(11) 0.0063(11) -0.0007(10)
O1 0.0507(14) 0.0619(15) 0.090(2) -0.0255(14) -0.0221(13) 0.0026(12)
O2 0.0456(12) 0.0517(13) 0.0771(17) -0.0179(12) 0.0187(11) 0.0006(10)
O3 0.092(2) 0.0460(14) 0.095(2) -0.0295(14) -0.0171(17) 0.0087(13)
O4 0.0701(16) 0.0486(13) 0.0597(15) -0.0148(11) -0.0069(12) 0.0053(11)
O5 0.0456(13) 0.0569(14) 0.109(2) -0.0408(15) -0.0104(13) 0.0021(11)
O6 0.0335(11) 0.0693(15) 0.0822(18) -0.0366(14) 0.0002(11) 0.0000(10)
S1 0.0328(4) 0.0422(4) 0.0635(5) -0.0167(3) 0.0020(3) -0.0003(3)

loop_
_atom_type_symbol
_atom_type_description
_atom_type_scat_dispersion_real
_atom_type_scat_dispersion_imag
_atom_type_scat_source
C C 0.0033 0.0016 'International Tables Vol C Tables 4.2.6.8 and 6.1.1.4'
H H 0.0000 0.0000 'International Tables Vol C Tables 4.2.6.8 and 6.1.1.4'
N N 0.0061 0.0033 'International Tables Vol C Tables 4.2.6.8 and 6.1.1.4'
O O 0.0106 0.0060 'International Tables Vol C Tables 4.2.6.8 and 6.1.1.4'
S S 0.1246 0.1234 'International Tables Vol C Tables 4.2.6.8 and 6.1.1.4'

loop_
_geom_angle_atom_site_label_1
_geom_angle_atom_site_label_2
_geom_angle_atom_site_label_3
_geom_angle
C2 C1 C6 120.0
C2 C1 C19 118.05(14)
C6 C1 C19 121.92(14)
C1 C2 C3 120.0
C1 C2 H2 120.0
C3 C2 H2 120.0
C4 C3 C2 120.0
C4 C3 H3 120.0
C2 C3 H3 120.0
C3 C4 C5 120.0
C3 C4 H4 120.0
C5 C4 H4 120.0
C6 C5 C4 120.0
C6 C5 H5 120.0
C4 C5 H5 120.0
C5 C6 C1 120.0
C5 C6 H6 120.0
C1 C6 H6 120.0
C8 C7 C12 121.0
C8 C7 S1 119.54(5)
C12 C7 S1 119.41(5)
C7 C8 C9 118.6
C7 C8 H8 120.7
C9 C8 H8 120.7
C10 C9 C8 121.3
C10 C9 H9 119.4
C8 C9 H9 119.4
C9 C10 C11 118.2
C9 C10 C13 120.1(3)
C11 C10 C13 121.7(3)
C12 C11 C10 121.0
C12 C11 H11 119.5
C10 C11 H11 119.5
C11 C12 C7 119.8
C11 C12 H12 120.1
C7 C12 H12 120.1
C10 C13 H13A 109.5
C10 C13 H13B 109.5
H13A C13 H13B 109.5
C10 C13 H13C 109.5
H13A C13 H13C 109.5
H13B C13 H13C 109.5
C15 C14 H14A 120.0
C15 C14 H14B 120.0
H14A C14 H14B 120.0
C14 C15 C16 122.9(4)
C14 C15 H15 118.5
C16 C15 H15 118.5
N1 C16 C15 114.3(3)
N1 C16 C17 100.8(3)
C15 C16 C17 112.4(3)
N1 C16 H16 109.7
C15 C16 H16 109.7
C17 C16 H16 109.7
C16 C17 C18 104.1(2)
C16 C17 H17A 110.9
C18 C17 H17A 110.9
C16 C17 H17B 110.9
C18 C17 H17B 110.9
H17A C17 H17B 109.0
C22 C18 C17 112.1(3)
C22 C18 C20 107.9(3)
C17 C18 C20 109.9(3)
C22 C18 C19 113.0(3)
C17 C18 C19 103.6(2)
C20 C18 C19 110.3(2)
N1 C19 C1 112.3(2)
N1 C19 C18 101.7(2)
C1 C19 C18 113.7(2)
N1 C19 H19 109.6
C1 C19 H19 109.6
C18 C19 H19 109.6
O5 C20 O6 124.7(3)
O5 C20 C18 125.5(3)
O6 C20 C18 109.7(3)
O6 C21 H21A 109.5
O6 C21 H21B 109.5
H21A C21 H21B 109.5
O6 C21 H21C 109.5
H21A C21 H21C 109.5
H21B C21 H21C 109.5
O3 C22 O4 125.3(3)
O3 C22 C18 124.8(3)
O4 C22 C18 109.9(3)
O4 C23 H23A 109.5
O4 C23 H23B 109.5
H23A C23 H23B 109.5
O4 C23 H23C 109.5
H23A C23 H23C 109.5
H23B C23 H23C 109.5
C16 N1 C19 114.3(2)
C16 N1 S1 120.8(2)
C19 N1 S1 120.9(2)
C22 O4 C23 117.7(3)
C20 O6 C21 117.0(3)
O1 S1 O2 118.94(17)
O1 S1 N1 108.75(15)
O2 S1 N1 106.25(15)
O1 S1 C7 106.56(14)
O2 S1 C7 109.19(12)
N1 S1 C7 106.55(10)

loop_
_geom_bond_atom_site_label_1
_geom_bond_atom_site_label_2
_geom_bond_distance
C1 C2 1.3900
C1 C6 1.3900
C1 C19 1.521(3)
C2 C3 1.3900
C2 H2 0.9300
C3 C4 1.3900
C3 H3 0.9300
C4 C5 1.3900
C4 H4 0.9300
C5 C6 1.3900
C5 H5 0.9300
C6 H6 0.9300
C7 C8 1.3815
C7 C12 1.3901
C7 S1 1.7622(13)
C8 C9 1.4141
C8 H8 0.9300
C9 C10 1.3820
C9 H9 0.9300
C10 C11 1.4137
C10 C13 1.497(4)
C11 C12 1.3768
C11 H11 0.9300
C12 H12 0.9300
C13 H13A 0.9600
C13 H13B 0.9600
C13 H13C 0.9600
C14 C15 1.314(7)
C14 H14A 0.9300
C14 H14B 0.9300
C15 C16 1.482(5)
C15 H15 0.9300
C16 N1 1.474(4)
C16 C17 1.530(5)
C16 H16 0.9800
C17 C18 1.530(5)
C17 H17A 0.9700
C17 H17B 0.9700
C18 C22 1.529(5)
C18 C20 1.534(4)
C18 C19 1.556(4)
C19 N1 1.480(4)
C19 H19 0.9800
C20 O5 1.190(4)
C20 O6 1.321(4)
C21 O6 1.447(4)
C21 H21A 0.9600
C21 H21B 0.9600
C21 H21C 0.9600
C22 O3 1.194(4)
C22 O4 1.317(4)
C23 O4 1.446(5)
C23 H23A 0.9600
C23 H23B 0.9600
C23 H23C 0.9600
N1 S1 1.631(3)
O1 S1 1.428(3)
O2 S1 1.431(3)
